data_7238629
loop_
_publ_author_name
'Zhan, Chunjing'
'Jia, Jiong'
'Yang, Bingchuan'
'Huang, Aiping'
'Liu, Yanli'
'Ma, Chen'

_publ_section_title
;
 A tandem coupling/smiles rearrangement/cyclization approach to
 1,4-benzooxazinones or 1,4-pyridooxazinones under mild conditions
;
_journal_issue 19
_journal_name_full 'RSC Advances'
_journal_page_first 7506
_journal_paper_doi 10.1039/c2ra20334k
_journal_volume 2
_journal_year 2012
_chemical_formula_sum 'C16 H15 N O2'
_chemical_formula_weight 253.29
_space_group_IT_number 14
_space_group_name_Hall '-P 2yn'
_space_group_name_H-M_alt 'P 1 21/n 1'
_atom_sites_solution_hydrogens geom
_atom_sites_solution_primary direct
_atom_sites_solution_secondary difmap
_audit_creation_method SHELXL-97
_cell_angle_alpha 90.00
_cell_angle_beta 104.252(2)
_cell_angle_gamma 90.00
_cell_formula_units_Z 4
_cell_length_a 11.718(3)
_cell_length_b 5.5721(13)
_cell_length_c 20.637(5)
_cell_measurement_temperature 273(2)
_cell_volume 1306.0(6)
_computing_structure_refinement 'SHELXL-97 (Sheldrick, 1997)'
_diffrn_ambient_temperature 273(2)
_diffrn_measured_fraction_theta_full 0.992
_diffrn_measured_fraction_theta_max 0.992
_diffrn_radiation_monochromator graphite
_diffrn_radiation_source 'fine-focus sealed tube'
_diffrn_radiation_type MoK\a
_diffrn_radiation_wavelength 0.71073
_diffrn_reflns_av_R_equivalents 0.0212
_diffrn_reflns_av_sigmaI/netI 0.0209
_diffrn_reflns_limit_h_max 15
_diffrn_reflns_limit_h_min -15
_diffrn_reflns_limit_k_max 7
_diffrn_reflns_limit_k_min -7
_diffrn_reflns_limit_l_max 26
_diffrn_reflns_limit_l_min -25
_diffrn_reflns_number 10455
_diffrn_reflns_theta_full 27.51
_diffrn_reflns_theta_max 27.51
_diffrn_reflns_theta_min 2.27
_exptl_absorpt_coefficient_mu 0.085
_exptl_absorpt_correction_T_max 0.9958
_exptl_absorpt_correction_T_min 0.9915
_exptl_absorpt_correction_type none
_exptl_crystal_density_diffrn 1.288
_exptl_crystal_density_method 'not measured'
_exptl_crystal_F_000 536
_exptl_crystal_size_max 0.10
_exptl_crystal_size_mid 0.08
_exptl_crystal_size_min 0.05
_refine_diff_density_max 0.255
_refine_diff_density_min -0.228
_refine_diff_density_rms 0.036
_refine_ls_extinction_method none
_refine_ls_goodness_of_fit_ref 1.033
_refine_ls_hydrogen_treatment mixed
_refine_ls_matrix_type full
_refine_ls_number_parameters 172
_refine_ls_number_reflns 2978
_refine_ls_number_restraints 0
_refine_ls_restrained_S_all 1.033
_refine_ls_R_factor_all 0.0560
_refine_ls_R_factor_gt 0.0437
_refine_ls_shift/su_max 0.016
_refine_ls_shift/su_mean 0.004
_refine_ls_structure_factor_coef Fsqd
_refine_ls_weighting_details 'calc w=1/[\s^2^(Fo^2^)+(0.0717P)^2^+0.2653P] where P=(Fo^2^+2Fc^2^)/3'
_refine_ls_weighting_scheme calc
_refine_ls_wR_factor_gt 0.1255
_refine_ls_wR_factor_ref 0.1362
_reflns_number_gt 2352
_reflns_number_total 2978
_reflns_threshold_expression >2sigma(I)
_cod_data_source_file c2ra20334k.txt
_cod_data_source_block test
_cod_original_cell_volume 1306.0(5)
_cod_database_code 7238629

loop_
_symmetry_equiv_pos_as_xyz
'x, y, z'
'-x+1/2, y+1/2, -z+1/2'
'-x, -y, -z'
'x-1/2, -y-1/2, z-1/2'

loop_
_atom_site_label
_atom_site_type_symbol
_atom_site_fract_x
_atom_site_fract_y
_atom_site_fract_z
_atom_site_U_iso_or_equiv
_atom_site_adp_type
_atom_site_occupancy
_atom_site_symmetry_multiplicity
_atom_site_calc_flag
_atom_site_refinement_flags
O1 O 0.44613(10) 0.6981(2) -0.07066(6) 0.0652(4) Uani 1 1 d .
O2 O 0.72521(10) 0.9301(2) 0.01293(5) 0.0530(3) Uani 1 1 d .
N1 N 0.54440(10) 1.0172(2) -0.09854(5) 0.0397(3) Uani 1 1 d .
C11 C 0.65451(11) 1.1312(2) -0.09214(6) 0.0374(3) Uani 1 1 d .
C12 C 0.67558(12) 1.2920(2) -0.13946(7) 0.0410(3) Uani 1 1 d .
H12A H 0.6172 1.3190 -0.1784 0.049 Uiso 1 1 calc R
C6 C 0.42246(11) 1.0224(2) -0.21687(7) 0.0393(3) Uani 1 1 d .
C10 C 0.74428(13) 1.0838(3) -0.03525(7) 0.0439(3) Uani 1 1 d .
C7 C 0.43854(12) 1.1079(3) -0.14562(7) 0.0421(3) Uani 1 1 d .
H7A H 0.4413 1.2819 -0.1452 0.051 Uiso 1 1 calc R
H7B H 0.3703 1.0598 -0.1301 0.051 Uiso 1 1 calc R
C13 C 0.78215(13) 1.4131(3) -0.12980(8) 0.0480(4) Uani 1 1 d .
C15 C 0.85070(14) 1.2008(3) -0.02549(8) 0.0568(4) Uani 1 1 d .
H15A H 0.9103 1.1696 0.0126 0.068 Uiso 1 1 calc R
C8 C 0.53621(13) 0.8156(3) -0.06251(7) 0.0442(3) Uani 1 1 d .
C16 C 0.80116(16) 1.5977(3) -0.17964(9) 0.0643(5) Uani 1 1 d .
H16A H 0.8791 1.6630 -0.1651 0.096 Uiso 1 1 calc R
H16B H 0.7444 1.7241 -0.1830 0.096 Uiso 1 1 calc R
H16C H 0.7921 1.5232 -0.2226 0.096 Uiso 1 1 calc R
C14 C 0.86888(14) 1.3647(3) -0.07238(9) 0.0585(4) Uani 1 1 d .
H14A H 0.9408 1.4438 -0.0652 0.070 Uiso 1 1 calc R
C9 C 0.64706(14) 0.7385(3) -0.01320(7) 0.0476(4) Uani 1 1 d .
H9A H 0.6259 0.6566 0.0237 0.057 Uiso 1 1 calc R
H9B H 0.6881 0.6242 -0.0348 0.057 Uiso 1 1 calc R
C1 C 0.47193(15) 0.8126(3) -0.23230(8) 0.0534(4) Uani 1 1 d .
H1A H 0.5207 0.7232 -0.1985 0.064 Uiso 1 1 calc R
C5 C 0.35077(13) 1.1527(3) -0.26822(8) 0.0566(4) Uani 1 1 d .
H5A H 0.3172 1.2955 -0.2587 0.068 Uiso 1 1 calc R
C3 C 0.37798(16) 0.8641(4) -0.34829(9) 0.0712(6) Uani 1 1 d .
H3A H 0.3631 0.8108 -0.3923 0.085 Uiso 1 1 calc R
C4 C 0.32863(16) 1.0729(4) -0.33344(9) 0.0730(6) Uani 1 1 d .
H4A H 0.2799 1.1616 -0.3674 0.088 Uiso 1 1 calc R
C2 C 0.44941(18) 0.7338(4) -0.29805(9) 0.0687(5) Uani 1 1 d .
H2A H 0.4830 0.5917 -0.3080 0.082 Uiso 1 1 calc R

loop_
_atom_site_aniso_label
_atom_site_aniso_U_11
_atom_site_aniso_U_22
_atom_site_aniso_U_33
_atom_site_aniso_U_23
_atom_site_aniso_U_13
_atom_site_aniso_U_12
O1 0.0571(7) 0.0647(7) 0.0706(8) 0.0169(6) 0.0096(6) -0.0148(6)
O2 0.0625(7) 0.0538(6) 0.0360(5) 0.0050(4) -0.0005(4) -0.0042(5)
N1 0.0406(6) 0.0395(6) 0.0361(5) 0.0010(5) 0.0039(4) -0.0009(5)
C11 0.0405(7) 0.0352(6) 0.0357(6) -0.0050(5) 0.0078(5) 0.0004(5)
C12 0.0457(7) 0.0386(7) 0.0380(7) -0.0011(5) 0.0091(6) 0.0026(6)
C6 0.0326(6) 0.0413(7) 0.0417(7) 0.0000(5) 0.0047(5) -0.0048(5)
C10 0.0466(7) 0.0447(8) 0.0376(7) 0.0002(6) 0.0049(6) 0.0024(6)
C7 0.0386(7) 0.0419(7) 0.0440(7) -0.0013(6) 0.0067(6) 0.0034(6)
C13 0.0499(8) 0.0446(8) 0.0526(8) -0.0022(6) 0.0189(7) -0.0013(6)
C15 0.0441(8) 0.0666(10) 0.0524(9) -0.0001(8) -0.0019(7) -0.0022(7)
C8 0.0509(8) 0.0434(7) 0.0385(7) 0.0001(6) 0.0117(6) -0.0030(6)
C16 0.0661(11) 0.0585(10) 0.0749(12) 0.0088(9) 0.0296(9) -0.0060(8)
C14 0.0427(8) 0.0644(10) 0.0668(10) -0.0021(8) 0.0108(7) -0.0095(7)
C9 0.0595(9) 0.0431(7) 0.0389(7) 0.0039(6) 0.0092(6) 0.0015(7)
C1 0.0632(9) 0.0464(8) 0.0489(8) -0.0020(7) 0.0107(7) 0.0039(7)
C5 0.0447(8) 0.0672(10) 0.0527(9) 0.0069(8) 0.0022(7) 0.0109(7)
C3 0.0592(10) 0.1070(16) 0.0446(9) -0.0192(10) 0.0073(8) -0.0245(11)
C4 0.0515(9) 0.1128(17) 0.0456(9) 0.0097(10) -0.0054(7) 0.0024(10)
C2 0.0828(13) 0.0623(10) 0.0633(11) -0.0202(9) 0.0225(9) -0.0080(9)

loop_
_atom_type_symbol
_atom_type_description
_atom_type_scat_dispersion_real
_atom_type_scat_dispersion_imag
_atom_type_scat_source
C C 0.0033 0.0016 'International Tables Vol C Tables 4.2.6.8 and 6.1.1.4'
H H 0.0000 0.0000 'International Tables Vol C Tables 4.2.6.8 and 6.1.1.4'
N N 0.0061 0.0033 'International Tables Vol C Tables 4.2.6.8 and 6.1.1.4'
O O 0.0106 0.0060 'International Tables Vol C Tables 4.2.6.8 and 6.1.1.4'

loop_
_geom_angle_atom_site_label_1
_geom_angle_atom_site_label_2
_geom_angle_atom_site_label_3
_geom_angle
C10 O2 C9 113.47(10)
C8 N1 C11 120.26(11)
C8 N1 C7 118.96(12)
C11 N1 C7 120.74(11)
C12 C11 C10 119.02(13)
C12 C11 N1 122.61(12)
C10 C11 N1 118.35(12)
C13 C12 C11 121.35(13)
C1 C6 C5 118.62(14)
C1 C6 C7 122.25(13)
C5 C6 C7 119.05(13)
O2 C10 C15 119.52(13)
O2 C10 C11 120.30(13)
C15 C10 C11 120.10(14)
N1 C7 C6 114.75(11)
C14 C13 C12 118.20(14)
C14 C13 C16 121.04(15)
C12 C13 C16 120.73(14)
C10 C15 C14 119.97(14)
O1 C8 N1 122.84(13)
O1 C8 C9 121.03(13)
N1 C8 C9 116.09(12)
C13 C14 C15 121.32(15)
O2 C9 C8 114.24(12)
C6 C1 C2 120.34(16)
C4 C5 C6 120.69(17)
C2 C3 C4 119.65(16)
C3 C4 C5 120.29(17)
C3 C2 C1 120.40(18)

loop_
_geom_bond_atom_site_label_1
_geom_bond_atom_site_label_2
_geom_bond_distance
O1 C8 1.2179(18)
O2 C10 1.3717(17)
O2 C9 1.4233(18)
N1 C8 1.3636(18)
N1 C11 1.4149(17)
N1 C7 1.4645(17)
C11 C12 1.3915(19)
C11 C10 1.3952(19)
C12 C13 1.390(2)
C6 C1 1.376(2)
C6 C5 1.385(2)
C6 C7 1.5126(19)
C10 C15 1.377(2)
C13 C14 1.385(2)
C13 C16 1.509(2)
C15 C14 1.385(2)
C8 C9 1.502(2)
C1 C2 1.388(2)
C5 C4 1.380(2)
C3 C2 1.369(3)
C3 C4 1.368(3)
